data_2011764
loop_
_publ_author_name
'Ding, Li'
'Wagner, Matthias'
'Bolte, Michael'

_publ_section_title
;
 Pseudopolymorphism of
 [2,5-bis(2-pyridyl)pyrazine]ferrocenyl(methyl)boron
 hexafluorophosphate
;
_journal_issue 2
_journal_name_full 'Acta Crystallographica Section C'
_journal_page_first 162
_journal_page_last 164
_journal_paper_doi 10.1107/S0108270100017741
_journal_volume 57
_journal_year 2001
_chemical_formula_iupac '[Fe(C5 H5 )(C20 H17 BN4 )]PF6 , 0.5C2 H3 N'
_chemical_formula_moiety 'C25 H22 B Fe N4 + , F6 P - , 0.5C2 H3 N'
_chemical_formula_sum 'C26 H23.5 B F6 Fe N4.5 P'
_chemical_formula_weight 610.62
_chemical_name_systematic ?
_space_group_IT_number 2
_symmetry_cell_setting triclinic
_symmetry_space_group_name_Hall '-P 1'
_symmetry_space_group_name_H-M 'P -1'
_audit_creation_method SHELXL97
_cell_angle_alpha 98.550(10)
_cell_angle_beta 99.470(10)
_cell_angle_gamma 92.030(10)
_cell_formula_units_Z 4
_cell_length_a 8.0110(10)
_cell_length_b 16.6300(10)
_cell_length_c 20.3840(10)
_cell_measurement_reflns_used 7688
_cell_measurement_temperature 173(2)
_cell_measurement_theta_max 20
_cell_measurement_theta_min 1
_cell_volume 2643.8(4)
_computing_cell_refinement SMART
_computing_data_collection 'SMART (Siemens, 1995)'
_computing_data_reduction 'SAINT  (Siemens, 1995)'
_computing_molecular_graphics 'XP in SHELXTL-Plus (Sheldrick, 1991)'
_computing_structure_refinement 'SHELXL97 (Sheldrick, 1997)'
_computing_structure_solution 'SHELXS97 (Sheldrick, 1990)'
_diffrn_ambient_temperature 173(2)
_diffrn_measured_fraction_theta_full .996
_diffrn_measured_fraction_theta_max .996
_diffrn_measurement_device_type 'Siemens CCD three-circle diffractometer'
_diffrn_measurement_method \w
_diffrn_radiation_monochromator graphite
_diffrn_radiation_source 'fine-focus sealed tube'
_diffrn_radiation_type MoK\a
_diffrn_radiation_wavelength .71073
_diffrn_reflns_av_R_equivalents .0982
_diffrn_reflns_av_sigmaI/netI .1294
_diffrn_reflns_limit_h_max 9
_diffrn_reflns_limit_h_min -9
_diffrn_reflns_limit_k_max 19
_diffrn_reflns_limit_k_min -19
_diffrn_reflns_limit_l_max 24
_diffrn_reflns_limit_l_min -24
_diffrn_reflns_number 27291
_diffrn_reflns_theta_full 25.03
_diffrn_reflns_theta_max 25.02
_diffrn_reflns_theta_min 1.03
_diffrn_standards_decay_% 0
_diffrn_standards_interval_time 2400
_diffrn_standards_number 123
_exptl_absorpt_coefficient_mu .699
_exptl_absorpt_correction_T_max .966
_exptl_absorpt_correction_T_min .818
_exptl_absorpt_correction_type empirical
_exptl_absorpt_process_details '(SADABS; Sheldrick, 1996)'
_exptl_crystal_colour green-brown
_exptl_crystal_density_diffrn 1.534
_exptl_crystal_density_method 'not measured'
_exptl_crystal_description needle
_exptl_crystal_F_000 1244
_exptl_crystal_size_max .30
_exptl_crystal_size_mid .05
_exptl_crystal_size_min .05
_refine_diff_density_max .40
_refine_diff_density_min -.39
_refine_ls_extinction_method none
_refine_ls_goodness_of_fit_ref 1.08
_refine_ls_hydrogen_treatment mixed
_refine_ls_matrix_type full
_refine_ls_number_parameters 767
_refine_ls_number_reflns 9300
_refine_ls_number_restraints 63
_refine_ls_restrained_S_all 1.10
_refine_ls_R_factor_all .153
_refine_ls_R_factor_gt .076
_refine_ls_shift/su_max .010
_refine_ls_shift/su_mean .001
_refine_ls_structure_factor_coef Fsqd
_refine_ls_weighting_details 'calc w = 1/[\s^2^(Fo^2^)+(0.0261P)^2^+2.1697P] where P=(Fo^2^+2Fc^2^)/3'
_refine_ls_weighting_scheme calc
_refine_ls_wR_factor_ref .138
_reflns_number_gt 5307
_reflns_number_total 9300
_reflns_threshold_expression I>2\S(I)
_cod_data_source_file gg1027.cif
_cod_data_source_block II
_cod_depositor_comments
;
The following automatic conversions were performed:
'_symmetry_cell_setting' value 'Triclinic' changed to 'triclinic'
according to '/home/saulius/struct/CIF-dictionaries/cif_core.dic'
dictionary named 'cif_core.dic' version 2.4.1 from 2010-06-29.

Automatic conversion script
Id: cif_fix_enum 1527 2010-12-29 10:47:43Z saulius 

The following automatic conversions were performed:

'_symmetry_cell_setting' value 'Triclinic' changed to 'triclinic'
according to /home/saulius/struct/CIF-dictionaries/cif_core.dic
dictionary named 'cif_core.dic' version 2.4.1 from
2010-06-29.

'_exptl_absorpt_correction_type' value 'Empirical'
changed to 'empirical' according to
/home/saulius/struct/CIF-dictionaries/cif_core.dic dictionary named
'cif_core.dic' version 2.4.1 from 2010-06-29.

Automatic conversion script
Id: cif_fix_values 1715 2011-07-08 13:25:40Z adriana 
;
_cod_original_sg_symbol_H-M P-1
_cod_original_formula_sum 'C26 H23.50 B F6 Fe N4.50 P'
_cod_database_code 2011764
_cod_database_fobs_code 2011764

loop_
_symmetry_equiv_pos_as_xyz
'x, y, z'
'-x, -y, -z'

loop_
_atom_site_label
_atom_site_fract_x
_atom_site_fract_y
_atom_site_fract_z
_atom_site_U_iso_or_equiv
_atom_site_adp_type
_atom_site_calc_flag
_atom_site_refinement_flags
_atom_site_occupancy
_atom_site_disorder_assembly
_atom_site_disorder_group
_atom_site_type_symbol
P1 .8762(2) -.18637(10) .12284(8) .0376(4) Uani d D 1 . . P
F1 .7633(5) -.1250(2) .1604(2) .0822(14) Uani d D 1 . . F
F2 1.0233(5) -.1710(2) .18700(17) .0679(12) Uani d D 1 . . F
F3 .7932(5) -.2597(2) .15129(18) .0649(11) Uani d D 1 . . F
F4 .7298(4) -.2017(2) .05819(16) .0530(10) Uani d D 1 . . F
F5 .9598(5) -.1139(2) .09379(18) .0614(11) Uani d D 1 . . F
F6 .9878(4) -.2488(2) .08537(17) .0506(10) Uani d D 1 . . F
Fe1 .32506(10) .69510(5) .81642(4) .0269(2) Uani d . 1 . . Fe
B1 .2158(8) .8118(3) .9472(3) .0256(15) Uani d . 1 . . B
C1 .0160(7) .8070(3) .9235(3) .0335(14) Uani d . 1 . . C
H1A -.0397 .8189 .9629 .050 Uiso calc R 1 . . H
H1B -.0220 .7522 .8996 .050 Uiso calc R 1 . . H
H1C -.0136 .8470 .8933 .050 Uiso calc R 1 . . H
C11 .3334(7) .7957(3) .8914(2) .0252(13) Uani d . 1 . . C
C12 .2989(7) .8174(3) .8250(3) .0296(14) Uani d . 1 . . C
H12 .2003 .8421 .8069 .036 Uiso calc R 1 . . H
C13 .4354(7) .7959(3) .7909(3) .0304(14) Uani d . 1 . . C
H13 .4446 .8043 .7465 .037 Uiso calc R 1 . . H
C14 .5546(7) .7599(3) .8343(3) .0319(14) Uani d . 1 . . C
H14 .6581 .7392 .8243 .038 Uiso calc R 1 . . H
C15 .4933(6) .7598(3) .8959(3) .0243(12) Uani d . 1 . . C
H15 .5497 .7391 .9341 .029 Uiso calc R 1 . . H
N21 .2747(5) .8971(2) .9970(2) .0247(10) Uani d . 1 . . N
C22 .3397(6) .8878(3) 1.0610(2) .0232(12) Uani d . 1 . . C
C23 .3912(7) .9538(3) 1.1106(3) .0313(14) Uani d . 1 . . C
H23 .4376 .9466 1.1552 .038 Uiso calc R 1 . . H
C24 .3734(7) 1.0307(3) 1.0937(3) .0377(15) Uani d . 1 . . C
H24 .4073 1.0772 1.1270 .045 Uiso calc R 1 . . H
C25 .3067(7) 1.0406(3) 1.0287(3) .0367(15) Uani d . 1 . . C
H25 .2943 1.0936 1.0173 .044 Uiso calc R 1 . . H
C26 .2583(7) .9727(3) .9804(3) .0319(14) Uani d . 1 . . C
H26 .2133 .9790 .9355 .038 Uiso calc R 1 . . H
N31 .2702(5) .7579(2) 1.0049(2) .0221(10) Uani d . 1 . . N
C32 .3358(6) .8014(3) 1.0652(2) .0239(12) Uani d . 1 . . C
C33 .3830(7) .7614(3) 1.1202(3) .0299(13) Uani d . 1 . . C
H33 .4287 .7925 1.1627 .036 Uiso calc R 1 . . H
N34 .3657(6) .6811(3) 1.1145(2) .0302(11) Uani d . 1 . . N
C35 .3008(7) .6389(3) 1.0538(3) .0259(12) Uani d . 1 . . C
C36 .2528(6) .6771(3) .9981(3) .0266(13) Uani d . 1 . . C
H36 .2079 .6458 .9555 .032 Uiso calc R 1 . . H
N41 .2243(7) .5100(3) .9844(2) .0460(14) Uani d . 1 . . N
C42 .2754(7) .5491(3) 1.0479(3) .0303(13) Uani d . 1 . . C
C43 .3003(8) .5105(3) 1.1034(3) .0405(16) Uani d . 1 . . C
H43 .3380 .5404 1.1471 .049 Uiso calc R 1 . . H
C44 .2693(8) .4268(4) 1.0941(3) .0437(17) Uani d . 1 . . C
H44 .2843 .3984 1.1316 .052 Uiso calc R 1 . . H
C45 .2166(8) .3853(3) 1.0303(3) .0461(17) Uani d . 1 . . C
H45 .1939 .3279 1.0226 .055 Uiso calc R 1 . . H
C46 .1974(9) .4294(4) .9776(3) .0539(19) Uani d . 1 . . C
H46 .1626 .4002 .9334 .065 Uiso calc R 1 . . H
C51 .1285(8) .6120(3) .8168(3) .0365(15) Uani d . 1 . . C
H51 .0486 .6162 .8467 .044 Uiso calc R 1 . . H
C52 .2839(8) .5752(3) .8270(3) .0348(14) Uani d . 1 . . C
H52 .3277 .5507 .8649 .042 Uiso calc R 1 . . H
C53 .3637(8) .5809(3) .7706(3) .0363(15) Uani d . 1 . . C
H53 .4699 .5605 .7640 .044 Uiso calc R 1 . . H
C54 .2567(8) .6227(3) .7257(3) .0403(16) Uani d . 1 . . C
H54 .2791 .6353 .6839 .048 Uiso calc R 1 . . H
C55 .1107(7) .6421(3) .7544(3) .0384(15) Uani d . 1 . . C
H55 .0180 .6701 .7354 .046 Uiso calc R 1 . . H
Fe1A .29546(11) .36110(5) .43447(4) .0362(2) Uani d . 1 . . Fe
B1A .1943(8) .2085(4) .5129(3) .0320(16) Uani d . 1 . . B
C1A .2509(8) .1357(3) .4633(3) .0428(16) Uani d . 1 . . C
H1A1 .2663 .0879 .4859 .064 Uiso calc R 1 . . H
H1A2 .3579 .1521 .4502 .064 Uiso calc R 1 . . H
H1A3 .1633 .1224 .4230 .064 Uiso calc R 1 . . H
P1A .3785(3) -.00886(12) .66864(10) .0578(5) Uani d D 1 . . P
F1A .2255(14) .0400(9) .6694(11) .154(9) Uani d PD .574(15) A 1 F
F2A .4979(17) .0701(7) .7063(6) .085(4) Uani d PD .574(15) A 1 F
F3A .3690(18) -.0310(7) .7391(5) .083(4) Uani d PD .574(15) A 1 F
F4A .282(3) -.0892(9) .6359(7) .156(10) Uani d PD .574(15) A 1 F
F5A .419(2) .0155(11) .6014(4) .147(7) Uani d PD .574(15) A 1 F
F6A .5522(13) -.0555(7) .6724(10) .136(6) Uani d PD .574(15) A 1 F
F1B .261(2) .0475(9) .7076(7) .081(6) Uani d PD .426(15) A 2 F
F2B .487(3) .0688(9) .6670(16) .191(17) Uani d PD .426(15) A 2 F
F3B .475(3) -.0333(12) .7303(9) .144(12) Uani d PD .426(15) A 2 F
F4B .242(2) -.0832(9) .6633(12) .114(8) Uani d PD .426(15) A 2 F
F5B .247(3) .0119(10) .6016(6) .139(11) Uani d PD .426(15) A 2 F
F6B .459(3) -.0648(12) .6179(9) .156(11) Uani d PD .426(15) A 2 F
C11A .1596(7) .2925(3) .4884(3) .0296(13) Uani d . 1 . . C
C12A .0583(7) .3067(4) .4261(3) .0376(15) Uani d . 1 . . C
H12A .0059 .2653 .3907 .045 Uiso calc R 1 . . H
C13A .0488(8) .3918(4) .4257(3) .0427(16) Uani d . 1 . . C
H13A -.0124 .4166 .3908 .051 Uiso calc R 1 . . H
C14A .1463(7) .4330(4) .4862(3) .0391(15) Uani d . 1 . . C
H14A .1646 .4903 .4987 .047 Uiso calc R 1 . . H
C15A .2119(7) .3735(3) .5249(3) .0346(14) Uani d . 1 . . C
H15A .2801 .3849 .5683 .042 Uiso calc R 1 . . H
N21A .0364(6) .1774(3) .5437(2) .0351(12) Uani d . 1 . . N
C22A .0690(7) .1807(3) .6116(3) .0335(14) Uani d . 1 . . C
C23A -.0488(8) .1528(3) .6470(3) .0413(16) Uani d . 1 . . C
H23A -.0242 .1550 .6945 .050 Uiso calc R 1 . . H
C24A -.2035(8) .1215(4) .6100(4) .0493(18) Uani d . 1 . . C
H24A -.2886 .1024 .6323 .059 Uiso calc R 1 . . H
C25A -.2359(9) .1178(4) .5416(4) .0500(17) Uani d . 1 . . C
H25A -.3420 .0951 .5166 .060 Uiso calc R 1 . . H
C26A -.1144(8) .1470(4) .5091(3) .0438(16) Uani d . 1 . . C
H26A -.1380 .1455 .4617 .053 Uiso calc R 1 . . H
N31A .3179(6) .2280(3) .5846(2) .0298(11) Uani d . 1 . . N
C32A .2423(7) .2136(3) .6365(3) .0307(14) Uani d . 1 . . C
C33A .3343(8) .2334(4) .7017(3) .0398(15) Uani d . 1 . . C
H33A .2835 .2212 .7382 .048 Uiso calc R 1 . . H
N34A .4885(6) .2681(3) .7145(2) .0398(13) Uani d . 1 . . N
C35A .5593(7) .2835(3) .6616(3) .0307(14) Uani d . 1 . . C
C36A .4736(7) .2616(3) .5956(3) .0329(14) Uani d . 1 . . C
H36A .5270 .2708 .5589 .039 Uiso calc R 1 . . H
N41A .7790(6) .3530(3) .6229(2) .0397(13) Uani d . 1 . . N
C42A .7280(7) .3277(3) .6764(3) .0344(14) Uani d . 1 . . C
C43A .8261(8) .3424(4) .7401(3) .0470(17) Uani d . 1 . . C
H43A .7878 .3231 .7770 .056 Uiso calc R 1 . . H
C44A .9801(9) .3856(4) .7490(3) .0554(19) Uani d . 1 . . C
H44A 1.0496 .3966 .7922 .066 Uiso calc R 1 . . H
C45A 1.0324(8) .4127(4) .6945(3) .0512(18) Uani d . 1 . . C
H45A 1.1378 .4429 .6994 .061 Uiso calc R 1 . . H
C46A .9284(8) .3951(4) .6330(3) .0461(17) Uani d . 1 . . C
H46A .9648 .4138 .5955 .055 Uiso calc R 1 . . H
C51A .4953(9) .2996(4) .4055(4) .060(2) Uani d . 1 . . C
H51A .5242 .2466 .4138 .072 Uiso calc R 1 . . H
C52A .3851(10) .3186(5) .3490(4) .068(2) Uani d . 1 . . C
H52A .3266 .2801 .3126 .081 Uiso calc R 1 . . H
C53A .3766(9) .4022(5) .3552(3) .060(2) Uani d . 1 . . C
H53A .3115 .4309 .3240 .072 Uiso calc R 1 . . H
C54A .4806(8) .4372(4) .4156(3) .0530(18) Uani d . 1 . . C
H54A .4983 .4939 .4321 .064 Uiso calc R 1 . . H
C55A .5548(8) .3744(5) .4478(3) .0537(18) Uani d . 1 . . C
H55A .6300 .3809 .4897 .064 Uiso calc R 1 . . H
N1 .8618(9) .8301(4) .7497(4) .087(2) Uani d . 1 . . N
C2 .8844(9) .8976(5) .7471(4) .058(2) Uani d . 1 . . C
C3 .9114(11) .9821(4) .7446(5) .106(3) Uani d . 1 . . C
H3A .8055 1.0055 .7268 .160 Uiso d R 1 . . H
H3B .9570 1.0121 .7895 .160 Uiso d R 1 . . H
H3C .9934 .9886 .7151 .160 Uiso d R 1 . . H

loop_
_atom_site_aniso_label
_atom_site_aniso_U_11
_atom_site_aniso_U_22
_atom_site_aniso_U_33
_atom_site_aniso_U_12
_atom_site_aniso_U_13
_atom_site_aniso_U_23
P1 .0415(11) .0425(10) .0291(9) .0037(8) .0087(8) .0033(7)
F1 .081(3) .073(3) .088(3) .019(2) .031(3) -.026(2)
F2 .083(3) .071(3) .039(2) .003(2) -.013(2) .000(2)
F3 .077(3) .072(3) .055(2) -.005(2) .030(2) .022(2)
F4 .040(2) .064(2) .051(2) -.0021(19) -.0034(18) .0108(19)
F5 .064(3) .053(2) .065(3) -.016(2) .001(2) .019(2)
F6 .038(2) .055(2) .054(2) .0016(18) .0126(18) -.0104(18)
Fe1 .0299(5) .0267(5) .0229(4) -.0030(4) .0039(4) .0016(3)
B1 .036(4) .014(3) .026(3) .000(3) .004(3) .004(3)
C1 .036(4) .032(3) .035(3) .006(3) .010(3) .009(3)
C11 .031(3) .017(3) .025(3) -.002(2) .001(3) .000(2)
C12 .034(4) .023(3) .031(3) .004(3) -.002(3) .008(3)
C13 .041(4) .028(3) .028(3) -.002(3) .016(3) .008(3)
C14 .029(4) .032(3) .035(3) -.001(3) .009(3) .004(3)
C15 .022(3) .016(3) .032(3) -.008(2) .000(3) .002(2)
N21 .028(3) .020(2) .027(3) .005(2) .005(2) .004(2)
C22 .023(3) .023(3) .024(3) .000(2) .005(2) .006(2)
C23 .029(4) .030(3) .032(3) -.003(3) .004(3) -.002(3)
C24 .035(4) .028(3) .047(4) -.006(3) .009(3) -.006(3)
C25 .037(4) .018(3) .055(4) -.001(3) .011(3) .005(3)
C26 .029(3) .030(3) .042(4) .005(3) .011(3) .013(3)
N31 .022(3) .021(2) .023(2) .001(2) .004(2) .0037(19)
C32 .024(3) .024(3) .024(3) -.001(2) .006(2) .003(2)
C33 .035(4) .023(3) .028(3) -.002(3) .001(3) -.001(2)
N34 .035(3) .027(3) .026(3) -.001(2) -.001(2) .003(2)
C35 .025(3) .024(3) .029(3) .001(2) .006(3) .005(2)
C36 .027(3) .024(3) .029(3) .001(3) .005(3) .003(2)
N41 .074(4) .026(3) .037(3) -.001(3) .005(3) .006(2)
C42 .029(3) .028(3) .033(3) .001(3) .002(3) .004(3)
C43 .053(4) .030(4) .038(4) .003(3) .000(3) .012(3)
C44 .049(4) .036(4) .050(4) .004(3) .001(3) .027(3)
C45 .058(5) .018(3) .061(5) .000(3) .003(4) .010(3)
C46 .080(6) .029(4) .047(4) .000(4) .002(4) -.002(3)
C51 .034(4) .037(4) .033(3) -.018(3) .005(3) -.006(3)
C52 .047(4) .020(3) .035(3) -.007(3) .005(3) .001(3)
C53 .040(4) .025(3) .039(4) -.005(3) .007(3) -.010(3)
C54 .043(4) .045(4) .028(3) -.014(3) .003(3) -.006(3)
C55 .032(4) .046(4) .032(3) -.009(3) -.006(3) .004(3)
Fe1A .0377(6) .0445(5) .0270(5) -.0009(4) .0111(4) .0021(4)
B1A .023(4) .043(4) .027(4) -.002(3) .002(3) -.004(3)
C1A .046(4) .038(4) .041(4) .004(3) .006(3) -.002(3)
P1A .0700(15) .0556(13) .0524(12) .0069(11) .0233(11) .0087(10)
F1A .046(7) .160(17) .30(3) .050(9) .045(12) .162(17)
F2A .094(9) .069(7) .098(8) -.029(6) .038(6) .014(5)
F3A .146(12) .055(6) .052(6) -.006(8) .019(7) .022(5)
F4A .26(3) .129(12) .041(8) -.072(13) -.045(10) -.014(7)
F5A .119(12) .27(2) .056(6) -.046(12) .003(7) .071(9)
F6A .118(10) .146(10) .151(15) .072(8) .048(10) .005(11)
F1B .097(12) .080(11) .063(8) .018(8) .038(8) -.030(9)
F2B .19(3) .083(13) .38(4) .019(14) .23(3) .08(2)
F3B .18(3) .098(12) .111(18) .010(16) -.104(17) .001(13)
F4B .119(14) .079(11) .13(2) -.034(9) -.020(13) .028(11)
F5B .23(3) .116(13) .057(9) .104(14) -.016(11) -.006(8)
F6B .23(3) .184(18) .103(14) .145(19) .114(17) .062(14)
C11A .023(3) .039(4) .026(3) .001(3) .003(3) .000(3)
C12A .032(4) .052(4) .024(3) -.002(3) -.001(3) -.002(3)
C13A .047(4) .046(4) .038(4) .012(3) .005(3) .015(3)
C14A .039(4) .041(4) .039(4) .001(3) .012(3) .005(3)
C15A .036(4) .044(4) .026(3) .002(3) .011(3) .006(3)
N21A .033(3) .035(3) .036(3) -.002(2) .002(2) .004(2)
C22A .034(4) .028(3) .041(4) .006(3) .010(3) .008(3)
C23A .037(4) .043(4) .045(4) -.001(3) .008(3) .014(3)
C24A .037(4) .045(4) .072(5) .002(3) .019(4) .017(4)
C25A .042(4) .043(4) .062(5) -.004(3) .002(4) .008(4)
C26A .040(4) .042(4) .046(4) -.002(3) .002(3) .004(3)
N31A .029(3) .034(3) .026(3) .000(2) .006(2) .001(2)
C32A .030(4) .031(3) .031(3) .000(3) .007(3) .004(3)
C33A .045(4) .049(4) .027(3) -.004(3) .009(3) .011(3)
N34A .035(3) .053(3) .030(3) -.007(3) .003(2) .006(2)
C35A .031(4) .033(3) .027(3) .000(3) .003(3) .004(3)
C36A .034(4) .035(3) .031(3) .004(3) .009(3) .007(3)
N41A .029(3) .049(3) .042(3) -.001(3) .007(2) .009(3)
C42A .036(4) .033(3) .036(4) .002(3) .011(3) .004(3)
C43A .057(5) .055(4) .023(3) -.021(4) -.001(3) .001(3)
C44A .049(5) .062(5) .046(4) -.016(4) -.006(4) .001(4)
C45A .035(4) .053(4) .064(5) -.015(3) .007(4) .008(4)
C46A .041(4) .049(4) .051(4) -.007(3) .012(4) .012(3)
C51A .056(5) .050(5) .089(6) .009(4) .050(5) .011(4)
C52A .069(6) .092(7) .042(4) -.022(5) .039(4) -.018(4)
C53A .064(5) .084(6) .041(4) -.008(5) .026(4) .022(4)
C54A .047(5) .060(5) .056(5) -.010(4) .027(4) .007(4)
C55A .040(4) .078(5) .046(4) .000(4) .017(3) .011(4)
N1 .072(5) .077(5) .101(6) -.014(4) -.016(4) .019(5)
C2 .053(5) .055(5) .059(5) -.002(4) -.003(4) .003(4)
C3 .096(8) .048(5) .170(10) -.012(5) .028(7) -.001(6)

loop_
_atom_type_symbol
_atom_type_description
_atom_type_scat_dispersion_real
_atom_type_scat_dispersion_imag
_atom_type_scat_source
C C .0033 .0016 'International Tables Vol C Tables 4.2.6.8 and 6.1.1.4'
H H .0000 .0000 'International Tables Vol C Tables 4.2.6.8 and 6.1.1.4'
B B .0013 .0007 'International Tables Vol C Tables 4.2.6.8 and 6.1.1.4'
F F .0171 .0103 'International Tables Vol C Tables 4.2.6.8 and 6.1.1.4'
Fe Fe .3463 .8444 'International Tables Vol C Tables 4.2.6.8 and 6.1.1.4'
N N .0061 .0033 'International Tables Vol C Tables 4.2.6.8 and 6.1.1.4'
P P .1023 .0942 'International Tables Vol C Tables 4.2.6.8 and 6.1.1.4'

loop_
_geom_angle_atom_site_label_1
_geom_angle_atom_site_label_2
_geom_angle_atom_site_label_3
_geom_angle
_geom_angle_publ_flag
C1 B1 N21 109.5(4) y
C1 B1 N31 112.0(4) y
C1 B1 C11 118.5(5) y
N21 B1 N31 93.4(4) y
C11 B1 N31 109.8(4) y
C11 B1 N21 110.9(4) y
N21 C22 C32 108.4(4) y
N31 C32 C22 110.1(4) y
C1A B1A N21A 109.5(5) y
C1A B1A N31A 113.5(5) y
C1A B1A C11A 119.6(5) y
N21A B1A N31A 94.1(4) y
C11A B1A N21A 110.2(5) y
C11A B1A N31A 106.8(5) y
N21A C22A C32A 108.7(5) y
N31A C32A C22A 110.0(5) y
F1 P1 F6 179.2(2) ?
F1 P1 F2 90.4(2) ?
F6 P1 F2 89.8(2) ?
F1 P1 F5 90.8(2) ?
F6 P1 F5 89.9(2) ?
F2 P1 F5 89.4(2) ?
F1 P1 F3 89.8(2) ?
F6 P1 F3 89.4(2) ?
F2 P1 F3 90.8(2) ?
F5 P1 F3 179.3(2) ?
F1 P1 F4 89.9(2) ?
F6 P1 F4 89.95(19) ?
F2 P1 F4 179.6(2) ?
F5 P1 F4 90.26(19) ?
F3 P1 F4 89.5(2) ?
C54 Fe1 C12 120.3(2) ?
C54 Fe1 C13 102.3(2) ?
C12 Fe1 C13 40.7(2) ?
C54 Fe1 C55 40.7(2) ?
C12 Fe1 C55 105.7(2) ?
C13 Fe1 C55 117.5(2) ?
C54 Fe1 C53 40.9(2) ?
C12 Fe1 C53 157.1(2) ?
C13 Fe1 C53 120.7(2) ?
C55 Fe1 C53 68.4(2) ?
C54 Fe1 C14 117.6(2) ?
C12 Fe1 C14 67.9(2) ?
C13 Fe1 C14 40.2(2) ?
C55 Fe1 C14 152.4(2) ?
C53 Fe1 C14 106.5(2) ?
C54 Fe1 C52 68.4(2) ?
C12 Fe1 C52 159.9(2) ?
C13 Fe1 C52 159.3(2) ?
C55 Fe1 C52 68.1(2) ?
C53 Fe1 C52 40.4(2) ?
C14 Fe1 C52 126.5(2) ?
C54 Fe1 C51 68.1(2) ?
C12 Fe1 C51 123.2(2) ?
C13 Fe1 C51 155.3(2) ?
C55 Fe1 C51 40.6(2) ?
C53 Fe1 C51 67.6(2) ?
C14 Fe1 C51 164.5(2) ?
C52 Fe1 C51 39.9(2) ?
C54 Fe1 C15 155.3(2) ?
C12 Fe1 C15 67.6(2) ?
C13 Fe1 C15 67.7(2) ?
C55 Fe1 C15 164.0(2) ?
C53 Fe1 C15 123.5(2) ?
C14 Fe1 C15 40.45(19) ?
C52 Fe1 C15 112.8(2) ?
C51 Fe1 C15 129.8(2) ?
C54 Fe1 C11 159.0(2) ?
C12 Fe1 C11 40.80(19) ?
C13 Fe1 C11 68.7(2) ?
C55 Fe1 C11 125.3(2) ?
C53 Fe1 C11 160.0(2) ?
C14 Fe1 C11 68.4(2) ?
C52 Fe1 C11 126.1(2) ?
C51 Fe1 C11 111.9(2) ?
C15 Fe1 C11 40.26(19) ?
C15 C11 C12 105.7(5) ?
C15 C11 B1 128.7(5) ?
C12 C11 B1 125.6(5) ?
C15 C11 Fe1 69.2(3) ?
C12 C11 Fe1 67.8(3) ?
B1 C11 Fe1 128.4(4) yes
C13 C12 C11 109.2(5) ?
C13 C12 Fe1 69.8(3) ?
C11 C12 Fe1 71.4(3) ?
C14 C13 C12 107.9(5) ?
C14 C13 Fe1 70.2(3) ?
C12 C13 Fe1 69.4(3) ?
C13 C14 C15 108.1(5) ?
C13 C14 Fe1 69.6(3) ?
C15 C14 Fe1 70.4(3) ?
C14 C15 C11 109.2(5) ?
C14 C15 Fe1 69.2(3) ?
C11 C15 Fe1 70.6(3) ?
C26 N21 C22 120.0(5) ?
C26 N21 B1 126.1(4) ?
C22 N21 B1 113.8(4) ?
N21 C22 C23 121.8(5) ?
C23 C22 C32 129.8(5) ?
C22 C23 C24 118.0(5) ?
C23 C24 C25 120.6(5) ?
C24 C25 C26 119.4(5) ?
N21 C26 C25 120.2(5) ?
C36 N31 C32 119.8(4) ?
C36 N31 B1 126.0(4) ?
C32 N31 B1 114.2(4) ?
N31 C32 C33 119.6(5) ?
C33 C32 C22 130.2(5) ?
N34 C33 C32 121.5(5) ?
C33 N34 C35 117.8(4) ?
N34 C35 C36 122.0(5) ?
N34 C35 C42 117.8(5) ?
C36 C35 C42 120.2(5) ?
N31 C36 C35 119.3(5) ?
C46 N41 C42 116.0(5) ?
N41 C42 C43 123.7(5) ?
N41 C42 C35 114.5(5) ?
C43 C42 C35 121.8(5) ?
C42 C43 C44 118.3(6) ?
C45 C44 C43 119.4(5) ?
C44 C45 C46 118.0(5) ?
N41 C46 C45 124.5(6) ?
C52 C51 C55 108.6(5) ?
C52 C51 Fe1 70.0(3) ?
C55 C51 Fe1 69.1(3) ?
C51 C52 C53 108.0(5) ?
C51 C52 Fe1 70.1(3) ?
C53 C52 Fe1 69.3(3) ?
C52 C53 C54 108.0(5) ?
C52 C53 Fe1 70.3(3) ?
C54 C53 Fe1 69.1(3) ?
C55 C54 C53 107.9(5) ?
C55 C54 Fe1 70.0(3) ?
C53 C54 Fe1 70.0(3) ?
C54 C55 C51 107.5(5) ?
C54 C55 Fe1 69.3(3) ?
C51 C55 Fe1 70.3(3) ?
C14A Fe1A C52A 152.2(3) ?
C14A Fe1A C53A 117.6(3) ?
C52A Fe1A C53A 39.7(3) ?
C14A Fe1A C54A 106.0(3) ?
C52A Fe1A C54A 67.2(3) ?
C53A Fe1A C54A 40.2(3) ?
C14A Fe1A C13A 40.6(2) ?
C52A Fe1A C13A 118.2(3) ?
C53A Fe1A C13A 103.5(3) ?
C54A Fe1A C13A 121.4(3) ?
C14A Fe1A C12A 68.5(2) ?
C52A Fe1A C12A 107.2(3) ?
C53A Fe1A C12A 121.9(3) ?
C54A Fe1A C12A 158.0(3) ?
C13A Fe1A C12A 40.7(2) ?
C14A Fe1A C15A 40.7(2) ?
C52A Fe1A C15A 165.1(3) ?
C53A Fe1A C15A 154.9(3) ?
C54A Fe1A C15A 122.7(3) ?
C13A Fe1A C15A 68.0(2) ?
C12A Fe1A C15A 67.9(2) ?
C14A Fe1A C55A 125.3(3) ?
C52A Fe1A C55A 68.0(3) ?
C53A Fe1A C55A 68.1(3) ?
C54A Fe1A C55A 40.4(2) ?
C13A Fe1A C55A 159.6(3) ?
C12A Fe1A C55A 159.5(3) ?
C15A Fe1A C55A 111.3(3) ?
C14A Fe1A C51A 164.1(3) ?
C52A Fe1A C51A 40.5(3) ?
C53A Fe1A C51A 67.7(3) ?
C54A Fe1A C51A 67.7(3) ?
C13A Fe1A C51A 155.3(3) ?
C12A Fe1A C51A 122.9(3) ?
C15A Fe1A C51A 129.3(3) ?
C55A Fe1A C51A 40.6(3) ?
C14A Fe1A C11A 69.5(2) ?
C52A Fe1A C11A 126.2(3) ?
C53A Fe1A C11A 160.1(3) ?
C54A Fe1A C11A 159.2(3) ?
C13A Fe1A C11A 69.1(2) ?
C12A Fe1A C11A 40.9(2) ?
C15A Fe1A C11A 41.0(2) ?
C55A Fe1A C11A 124.7(2) ?
C51A Fe1A C11A 110.9(2) ?
F3B P1A F1A 122.8(11) ?
F3B P1A F4A 100.6(11) ?
F1A P1A F4A 95.8(10) ?
F3B P1A F6B 97.1(9) ?
F1A P1A F6B 138.3(10) ?
F4A P1A F6B 62.4(11) ?
F3B P1A F2B 98.4(12) ?
F1A P1A F2B 89.9(11) ?
F4A P1A F2B 152.9(12) ?
F6B P1A F2B 96.4(10) ?
F3B P1A F3A 34.4(9) ?
F1A P1A F3A 92.0(8) ?
F4A P1A F3A 90.0(7) ?
F6B P1A F3A 120.9(8) ?
F2B P1A F3A 116.3(13) ?
F3B P1A F5A 136.9(11) ?
F1A P1A F5A 94.7(8) ?
F4A P1A F5A 95.4(7) ?
F6B P1A F5A 56.3(8) ?
F2B P1A F5A 57.7(11) ?
F3A P1A F5A 171.0(7) ?
F3B P1A F1B 94.5(10) ?
F1A P1A F1B 29.1(8) ?
F4A P1A F1B 110.1(11) ?
F6B P1A F1B 167.1(10) ?
F2B P1A F1B 87.3(9) ?
F3A P1A F1B 67.5(8) ?
F5A P1A F1B 117.0(9) ?
F3B P1A F4B 89.9(10) ?
F1A P1A F4B 82.7(11) ?
F4A P1A F4B 25.1(10) ?
F6B P1A F4B 86.0(10) ?
F2B P1A F4B 170.9(12) ?
F3A P1A F4B 69.2(9) ?
F5A P1A F4B 117.6(9) ?
F1B P1A F4B 88.6(10) ?
F3B P1A F6A 54.7(9) ?
F1A P1A F6A 175.2(9) ?
F4A P1A F6A 88.8(9) ?
F6B P1A F6A 45.6(7) ?
F2B P1A F6A 86.7(10) ?
F3A P1A F6A 86.6(6) ?
F5A P1A F6A 86.2(7) ?
F1B P1A F6A 147.2(8) ?
F4B P1A F6A 101.1(10) ?
F3B P1A F2A 74.1(10) ?
F1A P1A F2A 90.2(8) ?
F4A P1A F2A 173.6(10) ?
F6B P1A F2A 114.2(12) ?
F2B P1A F2A 28.8(11) ?
F3A P1A F2A 87.5(6) ?
F5A P1A F2A 86.4(6) ?
F1B P1A F2A 74.3(9) ?
F4B P1A F2A 155.3(9) ?
F6A P1A F2A 85.2(7) ?
F3B P1A F5B 172.2(12) ?
F1A P1A F5B 53.4(7) ?
F4A P1A F5B 74.0(11) ?
F6B P1A F5B 85.4(9) ?
F2B P1A F5B 88.5(11) ?
F3A P1A F5B 138.6(9) ?
F5A P1A F5B 50.2(7) ?
F1B P1A F5B 82.3(6) ?
F4B P1A F5B 82.9(10) ?
F6A P1A F5B 129.7(8) ?
F2A P1A F5B 111.6(9) ?
C12A C11A C15A 104.3(5) ?
C12A C11A B1A 127.7(5) ?
C15A C11A B1A 127.8(5) ?
C12A C11A Fe1A 67.9(3) ?
C15A C11A Fe1A 67.9(3) ?
B1A C11A Fe1A 130.9(4) yes
C13A C12A C11A 109.9(5) ?
C13A C12A Fe1A 69.7(4) ?
C11A C12A Fe1A 71.2(3) ?
C14A C13A C12A 108.0(5) ?
C14A C13A Fe1A 69.0(3) ?
C12A C13A Fe1A 69.7(3) ?
C13A C14A C15A 107.9(5) ?
C13A C14A Fe1A 70.4(3) ?
C15A C14A Fe1A 70.4(3) ?
C14A C15A C11A 109.9(5) ?
C14A C15A Fe1A 68.9(3) ?
C11A C15A Fe1A 71.1(3) ?
C26A N21A C22A 119.6(5) ?
C26A N21A B1A 126.5(5) ?
C22A N21A B1A 113.8(5) ?
N21A C22A C23A 122.3(6) ?
C23A C22A C32A 128.9(6) ?
C24A C23A C22A 116.8(6) ?
C25A C24A C23A 120.8(6) ?
C24A C25A C26A 119.8(6) ?
N21A C26A C25A 120.5(6) ?
C36A N31A C32A 120.5(5) ?
C36A N31A B1A 125.9(5) ?
C32A N31A B1A 113.4(5) ?
N31A C32A C33A 118.3(5) ?
C33A C32A C22A 131.7(5) ?
N34A C33A C32A 122.7(5) ?
C33A N34A C35A 117.6(5) ?
N34A C35A C36A 121.2(5) ?
N34A C35A C42A 117.4(5) ?
C36A C35A C42A 121.3(5) ?
N31A C36A C35A 119.6(5) ?
C46A N41A C42A 117.8(5) ?
N41A C42A C43A 122.4(6) ?
N41A C42A C35A 114.5(5) ?
C43A C42A C35A 123.1(5) ?
C44A C43A C42A 118.7(6) ?
C43A C44A C45A 119.3(6) ?
C46A C45A C44A 118.4(6) ?
N41A C46A C45A 123.5(6) ?
C52A C51A C55A 107.3(6) ?
C52A C51A Fe1A 69.1(4) ?
C55A C51A Fe1A 69.7(4) ?
C53A C52A C51A 109.0(7) ?
C53A C52A Fe1A 70.2(4) ?
C51A C52A Fe1A 70.4(4) ?
C52A C53A C54A 108.1(7) ?
C52A C53A Fe1A 70.1(4) ?
C54A C53A Fe1A 70.0(4) ?
C53A C54A C55A 108.8(6) ?
C53A C54A Fe1A 69.8(4) ?
C55A C54A Fe1A 70.3(4) ?
C54A C55A C51A 106.9(6) ?
C54A C55A Fe1A 69.3(4) ?
C51A C55A Fe1A 69.7(4) ?
N1 C2 C3 179.1(10) ?

loop_
_geom_bond_atom_site_label_1
_geom_bond_atom_site_label_2
_geom_bond_site_symmetry_2
_geom_bond_distance
_geom_bond_publ_flag
P1 F1 . 1.584(4) ?
P1 F6 . 1.586(3) ?
P1 F2 . 1.593(4) ?
P1 F5 . 1.593(4) ?
P1 F3 . 1.596(4) ?
P1 F4 . 1.596(3) ?
Fe1 C54 . 2.032(5) ?
Fe1 C12 . 2.036(5) ?
Fe1 C13 . 2.041(5) ?
Fe1 C55 . 2.042(6) ?
Fe1 C53 . 2.045(5) ?
Fe1 C14 . 2.049(6) ?
Fe1 C52 . 2.059(5) ?
Fe1 C51 . 2.060(6) ?
Fe1 C15 . 2.064(5) ?
Fe1 C11 . 2.083(5) ?
B1 C1 . 1.590(8) y
B1 C11 . 1.592(8) y
B1 N21 . 1.622(7) y
B1 N31 . 1.598(7) y
C11 C15 . 1.427(7) ?
C11 C12 . 1.436(7) ?
C12 C13 . 1.418(7) ?
C13 C14 . 1.404(7) ?
C14 C15 . 1.422(7) ?
N21 C26 . 1.354(6) ?
N21 C22 . 1.357(6) ?
C22 C23 . 1.377(7) ?
C22 C32 . 1.452(7) ?
C23 C24 . 1.379(7) ?
C24 C25 . 1.380(8) ?
C25 C26 . 1.381(7) ?
N31 C36 . 1.331(6) ?
N31 C32 . 1.343(6) ?
C32 C33 . 1.393(7) ?
C33 N34 . 1.325(6) ?
N34 C35 . 1.341(6) ?
C35 C36 . 1.388(7) ?
C35 C42 . 1.485(7) ?
N41 C46 . 1.333(7) ?
N41 C42 . 1.351(7) ?
C42 C43 . 1.371(7) ?
C43 C44 . 1.383(8) ?
C44 C45 . 1.370(8) ?
C45 C46 . 1.379(8) ?
C51 C52 . 1.406(8) ?
C51 C55 . 1.423(7) ?
C52 C53 . 1.417(7) ?
C53 C54 . 1.424(8) ?
C54 C55 . 1.417(8) ?
Fe1A C14A . 2.027(6) ?
Fe1A C52A . 2.034(6) ?
Fe1A C53A . 2.035(6) ?
Fe1A C54A . 2.037(6) ?
Fe1A C13A . 2.044(6) ?
Fe1A C12A . 2.045(6) ?
Fe1A C15A . 2.047(5) ?
Fe1A C55A . 2.050(7) ?
Fe1A C51A . 2.051(6) ?
Fe1A C11A . 2.090(5) ?
B1A C1A . 1.588(8) y
B1A C11A . 1.572(8) y
B1A N21A . 1.604(8) y
B1A N31A . 1.606(7) y
P1A F3B . 1.483(11) ?
P1A F1A . 1.495(9) ?
P1A F4A . 1.523(10) ?
P1A F6B . 1.526(10) ?
P1A F2B . 1.539(11) ?
P1A F3A . 1.548(8) ?
P1A F5A . 1.564(8) ?
P1A F1B . 1.574(9) ?
P1A F4B . 1.599(11) ?
P1A F6A . 1.613(8) ?
P1A F2A . 1.611(9) ?
P1A F5B . 1.670(10) ?
C11A C12A . 1.445(7) ?
C11A C15A . 1.449(7) ?
C12A C13A . 1.420(8) ?
C13A C14A . 1.412(8) ?
C14A C15A . 1.418(7) ?
N21A C26A . 1.335(7) ?
N21A C22A . 1.358(7) ?
C22A C23A . 1.385(8) ?
C22A C32A . 1.455(8) ?
C23A C24A . 1.381(8) ?
C24A C25A . 1.366(8) ?
C25A C26A . 1.377(8) ?
N31A C36A . 1.319(7) ?
N31A C32A . 1.348(6) ?
C32A C33A . 1.395(7) ?
C33A N34A . 1.314(7) ?
N34A C35A . 1.350(7) ?
C35A C36A . 1.394(7) ?
C35A C42A . 1.479(8) ?
N41A C46A . 1.335(7) ?
N41A C42A . 1.342(7) ?
C42A C43A . 1.386(8) ?
C43A C44A . 1.377(8) ?
C44A C45A . 1.379(8) ?
C45A C46A . 1.372(8) ?
C51A C52A . 1.415(10) ?
C51A C55A . 1.422(9) ?
C52A C53A . 1.382(9) ?
C53A C54A . 1.401(9) ?
C54A C55A . 1.413(9) ?
N1 C2 . 1.141(8) ?
C2 C3 . 1.424(10) ?

loop_
_geom_torsion_atom_site_label_1
_geom_torsion_atom_site_label_2
_geom_torsion_atom_site_label_3
_geom_torsion_atom_site_label_4
_geom_torsion
_geom_torsion_publ_flag
C1 B1 C11 C15 -147.7(5) ?
N31 B1 C11 C15 -17.4(7) ?
N21 B1 C11 C15 84.5(6) yes
C1 B1 C11 C12 33.9(7) ?
N31 B1 C11 C12 164.3(5) ?
N21 B1 C11 C12 -93.9(6) ?
C1 B1 C11 Fe1 -54.7(6) yes
N31 B1 C11 Fe1 75.7(6) ?
N21 B1 C11 Fe1 177.5(3) ?
C54 Fe1 C11 C15 -147.9(6) ?
C12 Fe1 C11 C15 -117.8(4) ?
C13 Fe1 C11 C15 -80.3(3) ?
C55 Fe1 C11 C15 170.4(3) ?
C53 Fe1 C11 C15 41.8(8) ?
C14 Fe1 C11 C15 -37.0(3) ?
C52 Fe1 C11 C15 83.2(4) ?
C51 Fe1 C11 C15 126.3(3) ?
C54 Fe1 C11 C12 -30.1(8) ?
C13 Fe1 C11 C12 37.5(3) ?
C55 Fe1 C11 C12 -71.8(4) ?
C53 Fe1 C11 C12 159.6(6) ?
C14 Fe1 C11 C12 80.8(3) ?
C52 Fe1 C11 C12 -159.0(3) ?
C51 Fe1 C11 C12 -115.9(3) ?
C15 Fe1 C11 C12 117.8(4) ?
C54 Fe1 C11 B1 88.6(7) ?
C12 Fe1 C11 B1 118.7(6) ?
C13 Fe1 C11 B1 156.2(5) ?
C55 Fe1 C11 B1 46.9(5) ?
C53 Fe1 C11 B1 -81.7(8) ?
C14 Fe1 C11 B1 -160.5(5) ?
C52 Fe1 C11 B1 -40.3(6) ?
C51 Fe1 C11 B1 2.8(5) ?
C15 Fe1 C11 B1 -123.5(6) ?
C15 C11 C12 C13 -.7(6) ?
B1 C11 C12 C13 178.0(5) ?
Fe1 C11 C12 C13 -59.8(4) ?
C15 C11 C12 Fe1 59.1(3) ?
B1 C11 C12 Fe1 -122.2(5) ?
C54 Fe1 C12 C13 -72.5(4) ?
C55 Fe1 C12 C13 -114.1(3) ?
C53 Fe1 C12 C13 -42.6(7) ?
C14 Fe1 C12 C13 37.5(3) ?
C52 Fe1 C12 C13 176.8(6) ?
C51 Fe1 C12 C13 -154.8(3) ?
C15 Fe1 C12 C13 81.4(3) ?
C11 Fe1 C12 C13 119.5(5) ?
C54 Fe1 C12 C11 168.0(3) ?
C13 Fe1 C12 C11 -119.5(5) ?
C55 Fe1 C12 C11 126.4(3) ?
C53 Fe1 C12 C11 -162.2(5) ?
C14 Fe1 C12 C11 -82.0(3) ?
C52 Fe1 C12 C11 57.3(8) ?
C51 Fe1 C12 C11 85.7(4) ?
C15 Fe1 C12 C11 -38.2(3) ?
C11 C12 C13 C14 .9(6) ?
Fe1 C12 C13 C14 -59.9(4) ?
C11 C12 C13 Fe1 60.8(4) ?
C54 Fe1 C13 C14 -118.5(3) ?
C12 Fe1 C13 C14 119.0(4) ?
C55 Fe1 C13 C14 -158.9(3) ?
C53 Fe1 C13 C14 -78.9(4) ?
C52 Fe1 C13 C14 -58.0(7) ?
C51 Fe1 C13 C14 177.7(5) ?
C15 Fe1 C13 C14 37.8(3) ?
C11 Fe1 C13 C14 81.3(3) ?
C54 Fe1 C13 C12 122.6(3) ?
C55 Fe1 C13 C12 82.1(4) ?
C53 Fe1 C13 C12 162.1(3) ?
C14 Fe1 C13 C12 -119.0(5) ?
C52 Fe1 C13 C12 -176.9(6) ?
C51 Fe1 C13 C12 58.7(6) ?
C15 Fe1 C13 C12 -81.1(3) ?
C11 Fe1 C13 C12 -37.6(3) ?
C12 C13 C14 C15 -.7(6) ?
Fe1 C13 C14 C15 -60.1(4) ?
C12 C13 C14 Fe1 59.4(4) ?
C54 Fe1 C14 C13 75.7(4) ?
C12 Fe1 C14 C13 -38.0(3) ?
C55 Fe1 C14 C13 43.7(6) ?
C53 Fe1 C14 C13 118.4(3) ?
C52 Fe1 C14 C13 158.2(3) ?
C51 Fe1 C14 C13 -176.4(7) ?
C15 Fe1 C14 C13 -118.9(4) ?
C11 Fe1 C14 C13 -82.1(3) ?
C54 Fe1 C14 C15 -165.4(3) ?
C12 Fe1 C14 C15 80.9(3) ?
C13 Fe1 C14 C15 118.9(4) ?
C55 Fe1 C14 C15 162.6(4) ?
C53 Fe1 C14 C15 -122.7(3) ?
C52 Fe1 C14 C15 -82.9(4) ?
C51 Fe1 C14 C15 -57.4(9) ?
C11 Fe1 C14 C15 36.8(3) ?
C13 C14 C15 C11 .2(6) ?
Fe1 C14 C15 C11 -59.4(4) ?
C13 C14 C15 Fe1 59.6(4) ?
C12 C11 C15 C14 .3(6) ?
B1 C11 C15 C14 -178.3(5) ?
Fe1 C11 C15 C14 58.6(4) ?
C12 C11 C15 Fe1 -58.3(3) ?
B1 C11 C15 Fe1 123.1(5) ?
C54 Fe1 C15 C14 32.5(7) ?
C12 Fe1 C15 C14 -81.8(3) ?
C13 Fe1 C15 C14 -37.6(3) ?
C55 Fe1 C15 C14 -149.9(7) ?
C53 Fe1 C15 C14 75.5(4) ?
C52 Fe1 C15 C14 120.0(3) ?
C51 Fe1 C15 C14 162.9(3) ?
C11 Fe1 C15 C14 -120.4(4) ?
C54 Fe1 C15 C11 152.9(5) ?
C12 Fe1 C15 C11 38.7(3) ?
C13 Fe1 C15 C11 82.8(3) ?
C55 Fe1 C15 C11 -29.5(9) ?
C53 Fe1 C15 C11 -164.1(3) ?
C14 Fe1 C15 C11 120.4(4) ?
C52 Fe1 C15 C11 -119.5(3) ?
C51 Fe1 C15 C11 -76.6(4) ?
C1 B1 N21 C26 -62.7(6) ?
C11 B1 N21 C26 69.9(6) ?
N31 B1 N21 C26 -177.4(4) ?
C1 B1 N21 C22 114.8(5) ?
C11 B1 N21 C22 -112.7(5) ?
N31 B1 N21 C22 .0(5) ?
C26 N21 C22 C23 -.3(8) ?
B1 N21 C22 C23 -177.9(5) ?
C26 N21 C22 C32 177.5(4) ?
B1 N21 C22 C32 -.1(6) ?
N21 C22 C23 C24 .6(8) ?
C32 C22 C23 C24 -176.6(5) ?
C22 C23 C24 C25 -.4(8) ?
C23 C24 C25 C26 -.2(9) ?
C22 N21 C26 C25 -.3(8) ?
B1 N21 C26 C25 176.9(5) ?
C24 C25 C26 N21 .6(8) ?
C1 B1 N31 C36 66.2(6) ?
C11 B1 N31 C36 -67.6(6) ?
N21 B1 N31 C36 178.8(5) ?
C1 B1 N31 C32 -112.5(5) ?
C11 B1 N31 C32 113.7(5) ?
N21 B1 N31 C32 .1(5) ?
C36 N31 C32 C33 -.8(7) ?
B1 N31 C32 C33 178.0(5) ?
C36 N31 C32 C22 -178.9(4) ?
B1 N31 C32 C22 -.2(6) ?
N21 C22 C32 N31 .2(6) ?
C23 C22 C32 N31 177.7(5) ?
N21 C22 C32 C33 -177.7(5) ?
C23 C22 C32 C33 -.2(9) ?
N31 C32 C33 N34 .4(8) ?
C22 C32 C33 N34 178.1(5) ?
C32 C33 N34 C35 .0(8) ?
C33 N34 C35 C36 .0(8) ?
C33 N34 C35 C42 -177.8(5) ?
C32 N31 C36 C35 .8(7) ?
B1 N31 C36 C35 -177.8(5) ?
N34 C35 C36 N31 -.5(8) ?
C42 C35 C36 N31 177.3(5) ?
C46 N41 C42 C43 .3(9) ?
C46 N41 C42 C35 -178.9(5) ?
N34 C35 C42 N41 -174.3(5) ?
C36 C35 C42 N41 7.9(8) ?
N34 C35 C42 C43 6.6(8) ?
C36 C35 C42 C43 -171.3(5) ?
N41 C42 C43 C44 -.9(9) ?
C35 C42 C43 C44 178.1(5) ?
C42 C43 C44 C45 .6(9) ?
C43 C44 C45 C46 .3(10) ?
C42 N41 C46 C45 .7(10) ?
C44 C45 C46 N41 -1.0(11) ?
C54 Fe1 C51 C52 82.0(4) ?
C12 Fe1 C51 C52 -165.2(3) ?
C13 Fe1 C51 C52 153.0(5) ?
C55 Fe1 C51 C52 120.2(5) ?
C53 Fe1 C51 C52 37.7(3) ?
C14 Fe1 C51 C52 -32.6(10) ?
C15 Fe1 C51 C52 -78.0(4) ?
C11 Fe1 C51 C52 -120.6(3) ?
C54 Fe1 C51 C55 -38.2(3) ?
C12 Fe1 C51 C55 74.6(4) ?
C13 Fe1 C51 C55 32.8(7) ?
C53 Fe1 C51 C55 -82.5(4) ?
C14 Fe1 C51 C55 -152.8(8) ?
C52 Fe1 C51 C55 -120.2(5) ?
C15 Fe1 C51 C55 161.9(3) ?
C11 Fe1 C51 C55 119.2(4) ?
C55 C51 C52 C53 -.7(6) ?
Fe1 C51 C52 C53 -59.1(4) ?
C55 C51 C52 Fe1 58.4(4) ?
C54 Fe1 C52 C51 -81.3(4) ?
C12 Fe1 C52 C51 38.3(8) ?
C13 Fe1 C52 C51 -147.5(6) ?
C55 Fe1 C52 C51 -37.3(3) ?
C53 Fe1 C52 C51 -119.2(5) ?
C14 Fe1 C52 C51 169.7(3) ?
C15 Fe1 C52 C51 125.4(3) ?
C11 Fe1 C52 C51 81.2(4) ?
C54 Fe1 C52 C53 37.9(3) ?
C12 Fe1 C52 C53 157.5(6) ?
C13 Fe1 C52 C53 -28.3(8) ?
C55 Fe1 C52 C53 81.9(4) ?
C14 Fe1 C52 C53 -71.1(4) ?
C51 Fe1 C52 C53 119.2(5) ?
C15 Fe1 C52 C53 -115.4(4) ?
C11 Fe1 C52 C53 -159.5(3) ?
C51 C52 C53 C54 .6(6) ?
Fe1 C52 C53 C54 -59.0(4) ?
C51 C52 C53 Fe1 59.6(4) ?
C54 Fe1 C53 C52 -119.2(5) ?
C12 Fe1 C53 C52 -160.3(5) ?
C13 Fe1 C53 C52 168.8(3) ?
C55 Fe1 C53 C52 -81.2(4) ?
C14 Fe1 C53 C52 127.5(4) ?
C51 Fe1 C53 C52 -37.3(3) ?
C15 Fe1 C53 C52 86.5(4) ?
C11 Fe1 C53 C52 55.5(8) ?
C12 Fe1 C53 C54 -41.1(7) ?
C13 Fe1 C53 C54 -72.0(4) ?
C55 Fe1 C53 C54 38.0(3) ?
C14 Fe1 C53 C54 -113.3(4) ?
C52 Fe1 C53 C54 119.2(5) ?
C51 Fe1 C53 C54 82.0(4) ?
C15 Fe1 C53 C54 -154.2(3) ?
C11 Fe1 C53 C54 174.7(6) ?
C52 C53 C54 C55 -.3(6) ?
Fe1 C53 C54 C55 -60.1(4) ?
C52 C53 C54 Fe1 59.8(4) ?
C12 Fe1 C54 C55 -78.6(4) ?
C13 Fe1 C54 C55 -118.1(4) ?
C53 Fe1 C54 C55 118.6(5) ?
C14 Fe1 C54 C55 -157.9(3) ?
C52 Fe1 C54 C55 81.2(4) ?
C51 Fe1 C54 C55 38.1(3) ?
C15 Fe1 C54 C55 179.0(5) ?
C11 Fe1 C54 C55 -56.3(8) ?
C12 Fe1 C54 C53 162.8(3) ?
C13 Fe1 C54 C53 123.2(4) ?
C55 Fe1 C54 C53 -118.6(5) ?
C14 Fe1 C54 C53 83.5(4) ?
C52 Fe1 C54 C53 -37.5(3) ?
C51 Fe1 C54 C53 -80.6(4) ?
C15 Fe1 C54 C53 60.3(7) ?
C11 Fe1 C54 C53 -174.9(5) ?
C53 C54 C55 C51 -.1(6) ?
Fe1 C54 C55 C51 -60.2(4) ?
C53 C54 C55 Fe1 60.1(4) ?
C52 C51 C55 C54 .5(6) ?
Fe1 C51 C55 C54 59.5(4) ?
C52 C51 C55 Fe1 -59.0(4) ?
C12 Fe1 C55 C54 118.4(4) ?
C13 Fe1 C55 C54 76.3(4) ?
C53 Fe1 C55 C54 -38.2(3) ?
C14 Fe1 C55 C54 46.2(7) ?
C52 Fe1 C55 C54 -81.8(4) ?
C51 Fe1 C55 C54 -118.5(5) ?
C15 Fe1 C55 C54 -178.5(7) ?
C11 Fe1 C55 C54 158.6(3) ?
C54 Fe1 C55 C51 118.5(5) ?
C12 Fe1 C55 C51 -123.1(4) ?
C13 Fe1 C55 C51 -165.2(3) ?
C53 Fe1 C55 C51 80.3(4) ?
C14 Fe1 C55 C51 164.7(5) ?
C52 Fe1 C55 C51 36.7(3) ?
C15 Fe1 C55 C51 -60.0(9) ?
C11 Fe1 C55 C51 -82.9(4) ?
C1A B1A C11A C12A 48.1(8) ?
N21A B1A C11A C12A -80.1(7) ?
N31A B1A C11A C12A 178.8(5) ?
C1A B1A C11A C15A -136.6(6) ?
N21A B1A C11A C15A 95.1(6) yes
N31A B1A C11A C15A -6.0(8) ?
C1A B1A C11A Fe1A -44.2(8) yes
N21A B1A C11A Fe1A -172.4(4) ?
N31A B1A C11A Fe1A 86.5(5) ?
C14A Fe1A C11A C12A 80.4(3) ?
C52A Fe1A C11A C12A -73.4(5) ?
C53A Fe1A C11A C12A -34.6(9) ?
C54A Fe1A C11A C12A 161.5(7) ?
C13A Fe1A C11A C12A 36.9(3) ?
C15A Fe1A C11A C12A 116.9(5) ?
C55A Fe1A C11A C12A -160.2(4) ?
C51A Fe1A C11A C12A -116.6(4) ?
C14A Fe1A C11A C15A -36.5(3) ?
C52A Fe1A C11A C15A 169.7(4) ?
C53A Fe1A C11A C15A -151.5(8) ?
C54A Fe1A C11A C15A 44.5(8) ?
C13A Fe1A C11A C15A -80.1(3) ?
C12A Fe1A C11A C15A -116.9(5) ?
C55A Fe1A C11A C15A 82.9(4) ?
C51A Fe1A C11A C15A 126.4(4) ?
C14A Fe1A C11A B1A -158.2(6) ?
C52A Fe1A C11A B1A 48.0(6) ?
C53A Fe1A C11A B1A 86.9(9) ?
C54A Fe1A C11A B1A -77.1(9) ?
C13A Fe1A C11A B1A 158.3(6) ?
C12A Fe1A C11A B1A 121.4(6) ?
C15A Fe1A C11A B1A -121.6(6) ?
C55A Fe1A C11A B1A -38.7(6) ?
C51A Fe1A C11A B1A 4.8(6) ?
C15A C11A C12A C13A -.6(6) ?
B1A C11A C12A C13A 175.5(5) ?
Fe1A C11A C12A C13A -59.1(4) ?
C15A C11A C12A Fe1A 58.5(4) ?
B1A C11A C12A Fe1A -125.4(6) ?
C14A Fe1A C12A C13A 37.5(3) ?
C52A Fe1A C12A C13A -113.4(4) ?
C53A Fe1A C12A C13A -72.5(4) ?
C54A Fe1A C12A C13A -41.9(8) ?
C15A Fe1A C12A C13A 81.5(4) ?
C55A Fe1A C12A C13A 173.4(6) ?
C51A Fe1A C12A C13A -155.1(4) ?
C11A Fe1A C12A C13A 120.6(5) ?
C14A Fe1A C12A C11A -83.2(3) ?
C52A Fe1A C12A C11A 126.0(4) ?
C53A Fe1A C12A C11A 166.9(4) ?
C54A Fe1A C12A C11A -162.5(6) ?
C13A Fe1A C12A C11A -120.6(5) ?
C15A Fe1A C12A C11A -39.1(3) ?
C55A Fe1A C12A C11A 52.8(8) ?
C51A Fe1A C12A C11A 84.3(4) ?
C11A C12A C13A C14A 1.5(7) ?
Fe1A C12A C13A C14A -58.6(4) ?
C11A C12A C13A Fe1A 60.1(4) ?
C52A Fe1A C13A C14A -156.6(4) ?
C53A Fe1A C13A C14A -116.8(4) ?
C54A Fe1A C13A C14A -77.5(4) ?
C12A Fe1A C13A C14A 119.6(5) ?
C15A Fe1A C13A C14A 38.3(3) ?
C55A Fe1A C13A C14A -53.8(8) ?
C51A Fe1A C13A C14A 177.3(6) ?
C11A Fe1A C13A C14A 82.5(4) ?
C14A Fe1A C13A C12A -119.6(5) ?
C52A Fe1A C13A C12A 83.8(4) ?
C53A Fe1A C13A C12A 123.6(4) ?
C54A Fe1A C13A C12A 162.9(3) ?
C15A Fe1A C13A C12A -81.3(3) ?
C55A Fe1A C13A C12A -173.4(6) ?
C51A Fe1A C13A C12A 57.7(7) ?
C11A Fe1A C13A C12A -37.1(3) ?
C12A C13A C14A C15A -1.7(7) ?
Fe1A C13A C14A C15A -60.7(4) ?
C12A C13A C14A Fe1A 59.0(4) ?
C52A Fe1A C14A C13A 48.7(7) ?
C53A Fe1A C14A C13A 78.2(4) ?
C54A Fe1A C14A C13A 120.0(4) ?
C12A Fe1A C14A C13A -37.5(3) ?
C15A Fe1A C14A C13A -118.2(5) ?
C55A Fe1A C14A C13A 159.9(4) ?
C51A Fe1A C14A C13A -175.8(9) ?
C11A Fe1A C14A C13A -81.4(4) ?
C52A Fe1A C14A C15A 166.9(6) ?
C53A Fe1A C14A C15A -163.6(4) ?
C54A Fe1A C14A C15A -121.8(4) ?
C13A Fe1A C14A C15A 118.2(5) ?
C12A Fe1A C14A C15A 80.7(4) ?
C55A Fe1A C14A C15A -81.9(4) ?
C51A Fe1A C14A C15A -57.6(11) ?
C11A Fe1A C14A C15A 36.8(3) ?
C13A C14A C15A C11A 1.3(6) ?
Fe1A C14A C15A C11A -59.4(4) ?
C13A C14A C15A Fe1A 60.7(4) ?
C12A C11A C15A C14A -.4(6) ?
B1A C11A C15A C14A -176.6(5) ?
Fe1A C11A C15A C14A 58.0(4) ?
C12A C11A C15A Fe1A -58.5(4) ?
B1A C11A C15A Fe1A 125.4(6) ?
C52A Fe1A C15A C14A -155.7(10) ?
C53A Fe1A C15A C14A 36.3(8) ?
C54A Fe1A C15A C14A 75.9(4) ?
C13A Fe1A C15A C14A -38.2(3) ?
C12A Fe1A C15A C14A -82.2(4) ?
C55A Fe1A C15A C14A 119.9(4) ?
C51A Fe1A C15A C14A 162.6(4) ?
C11A Fe1A C15A C14A -121.3(5) ?
C14A Fe1A C15A C11A 121.3(5) ?
C52A Fe1A C15A C11A -34.4(12) ?
C53A Fe1A C15A C11A 157.5(6) ?
C54A Fe1A C15A C11A -162.8(4) ?
C13A Fe1A C15A C11A 83.1(4) ?
C12A Fe1A C15A C11A 39.0(3) ?
C55A Fe1A C15A C11A -118.9(4) ?
C51A Fe1A C15A C11A -76.1(4) ?
C11A B1A N21A C26A 73.7(7) ?
C1A B1A N21A C26A -59.9(7) ?
N31A B1A N21A C26A -176.7(5) ?
C11A B1A N21A C22A -109.2(5) ?
C1A B1A N21A C22A 117.2(5) ?
N31A B1A N21A C22A .5(5) ?
C26A N21A C22A C23A .5(8) ?
B1A N21A C22A C23A -176.8(5) ?
C26A N21A C22A C32A 178.2(5) ?
B1A N21A C22A C32A .9(6) ?
N21A C22A C23A C24A -.5(8) ?
C32A C22A C23A C24A -177.6(5) ?
C22A C23A C24A C25A .9(9) ?
C23A C24A C25A C26A -1.4(10) ?
C22A N21A C26A C25A -1.0(8) ?
B1A N21A C26A C25A 176.0(5) ?
C24A C25A C26A N21A 1.4(9) ?
C11A B1A N31A C36A -63.2(6) ?
C1A B1A N31A C36A 70.8(7) ?
N21A B1A N31A C36A -175.8(5) ?
C11A B1A N31A C32A 110.8(5) ?
C1A B1A N31A C32A -115.2(5) ?
N21A B1A N31A C32A -1.8(5) ?
C36A N31A C32A C33A -1.6(8) ?
B1A N31A C32A C33A -175.9(5) ?
C36A N31A C32A C22A 176.8(5) ?
B1A N31A C32A C22A 2.5(6) ?
N21A C22A C32A N31A -2.1(6) ?
C23A C22A C32A N31A 175.4(5) ?
N21A C22A C32A C33A 176.1(6) ?
C23A C22A C32A C33A -6.5(10) ?
N31A C32A C33A N34A 2.7(9) ?
C22A C32A C33A N34A -175.3(6) ?
C32A C33A N34A C35A -1.2(9) ?
C33A N34A C35A C36A -1.5(8) ?
C33A N34A C35A C42A 175.9(5) ?
C32A N31A C36A C35A -1.0(8) ?
B1A N31A C36A C35A 172.6(5) ?
N34A C35A C36A N31A 2.6(8) ?
C42A C35A C36A N31A -174.7(5) ?
C46A N41A C42A C43A -1.2(9) ?
C46A N41A C42A C35A 178.4(5) ?
N34A C35A C42A N41A -169.4(5) ?
C36A C35A C42A N41A 8.1(8) ?
N34A C35A C42A C43A 10.2(8) ?
C36A C35A C42A C43A -172.3(6) ?
N41A C42A C43A C44A .9(9) ?
C35A C42A C43A C44A -178.7(6) ?
C42A C43A C44A C45A -.1(10) ?
C43A C44A C45A C46A -.3(10) ?
C42A N41A C46A C45A .7(9) ?
C44A C45A C46A N41A .0(10) ?
C14A Fe1A C51A C52A -149.8(9) ?
C53A Fe1A C51A C52A -36.9(4) ?
C54A Fe1A C51A C52A -80.5(5) ?
C13A Fe1A C51A C52A 36.6(8) ?
C12A Fe1A C51A C52A 77.6(5) ?
C15A Fe1A C51A C52A 164.8(4) ?
C55A Fe1A C51A C52A -118.7(6) ?
C11A Fe1A C51A C52A 121.8(4) ?
C14A Fe1A C51A C55A -31.1(12) ?
C52A Fe1A C51A C55A 118.7(6) ?
C53A Fe1A C51A C55A 81.9(4) ?
C54A Fe1A C51A C55A 38.2(4) ?
C13A Fe1A C51A C55A 155.4(6) ?
C12A Fe1A C51A C55A -163.6(4) ?
C15A Fe1A C51A C55A -76.5(5) ?
C11A Fe1A C51A C55A -119.4(4) ?
C55A C51A C52A C53A .4(8) ?
Fe1A C51A C52A C53A 59.8(5) ?
C55A C51A C52A Fe1A -59.4(4) ?
C14A Fe1A C52A C53A 43.1(8) ?
C54A Fe1A C52A C53A -37.8(4) ?
C13A Fe1A C52A C53A 76.8(5) ?
C12A Fe1A C52A C53A 119.5(5) ?
C15A Fe1A C52A C53A -172.1(9) ?
C55A Fe1A C52A C53A -81.7(5) ?
C51A Fe1A C52A C53A -119.7(7) ?
C11A Fe1A C52A C53A 160.5(4) ?
C14A Fe1A C52A C51A 162.8(5) ?
C53A Fe1A C52A C51A 119.7(7) ?
C54A Fe1A C52A C51A 81.8(5) ?
C13A Fe1A C52A C51A -163.5(4) ?
C12A Fe1A C52A C51A -120.9(4) ?
C15A Fe1A C52A C51A -52.5(13) ?
C55A Fe1A C52A C51A 37.9(4) ?
C11A Fe1A C52A C51A -79.8(5) ?
C51A C52A C53A C54A .0(8) ?
Fe1A C52A C53A C54A 59.9(4) ?
C51A C52A C53A Fe1A -59.9(5) ?
C14A Fe1A C53A C52A -158.9(5) ?
C54A Fe1A C53A C52A 118.9(7) ?
C13A Fe1A C53A C52A -118.0(5) ?
C12A Fe1A C53A C52A -78.3(5) ?
C15A Fe1A C53A C52A 175.2(6) ?
C55A Fe1A C53A C52A 81.6(5) ?
C51A Fe1A C53A C52A 37.6(5) ?
C11A Fe1A C53A C52A -52.3(10) ?
C14A Fe1A C53A C54A 82.1(5) ?
C52A Fe1A C53A C54A -118.9(7) ?
C13A Fe1A C53A C54A 123.1(4) ?
C12A Fe1A C53A C54A 162.8(4) ?
C15A Fe1A C53A C54A 56.3(8) ?
C55A Fe1A C53A C54A -37.4(4) ?
C51A Fe1A C53A C54A -81.3(5) ?
C11A Fe1A C53A C54A -171.3(7) ?
C52A C53A C54A C55A -.3(7) ?
Fe1A C53A C54A C55A 59.6(4) ?
C52A C53A C54A Fe1A -60.0(5) ?
C14A Fe1A C54A C53A -114.1(5) ?
C52A Fe1A C54A C53A 37.4(4) ?
C13A Fe1A C54A C53A -72.7(5) ?
C12A Fe1A C54A C53A -42.1(9) ?
C15A Fe1A C54A C53A -155.2(4) ?
C55A Fe1A C54A C53A 119.8(6) ?
C51A Fe1A C54A C53A 81.4(5) ?
C11A Fe1A C54A C53A 171.6(6) ?
C14A Fe1A C54A C55A 126.2(4) ?
C52A Fe1A C54A C55A -82.4(5) ?
C53A Fe1A C54A C55A -119.8(6) ?
C13A Fe1A C54A C55A 167.5(4) ?
C12A Fe1A C54A C55A -161.8(6) ?
C15A Fe1A C54A C55A 85.0(4) ?
C51A Fe1A C54A C55A -38.3(4) ?
C11A Fe1A C54A C55A 51.9(9) ?
C53A C54A C55A C51A .5(7) ?
Fe1A C54A C55A C51A 59.9(4) ?
C53A C54A C55A Fe1A -59.4(4) ?
C52A C51A C55A C54A -.6(7) ?
Fe1A C51A C55A C54A -59.6(4) ?
C52A C51A C55A Fe1A 59.1(4) ?
C14A Fe1A C55A C54A -71.9(5) ?
C52A Fe1A C55A C54A 80.1(4) ?
C53A Fe1A C55A C54A 37.2(4) ?
C13A Fe1A C55A C54A -31.9(9) ?
C12A Fe1A C55A C54A 160.5(6) ?
C15A Fe1A C55A C54A -115.8(4) ?
C51A Fe1A C55A C54A 118.1(6) ?
C11A Fe1A C55A C54A -160.1(4) ?
C14A Fe1A C55A C51A 170.0(4) ?
C52A Fe1A C55A C51A -37.9(4) ?
C53A Fe1A C55A C51A -80.9(5) ?
C54A Fe1A C55A C51A -118.1(6) ?
C13A Fe1A C55A C51A -150.0(7) ?
C12A Fe1A C55A C51A 42.4(9) ?
C15A Fe1A C55A C51A 126.1(4) ?
C11A Fe1A C55A C51A 81.8(5) ?
